data_7010070
loop_
_publ_author_name
'Jiang, Feilong'
'Olmstead, Marilyn M.'
'Balch, Alan L.'

_publ_section_title
;
 Aurophilic attractions: one cation, [Au{C(OMe)NMeH}2]+, but three
 different structural arrangements in the solid state salts
;
_journal_issue 22
_journal_name_full 'Journal of the Chemical Society, Dalton Transactions'
_journal_page_first 4098
_journal_paper_doi 10.1039/b005684g
_journal_year 2000
_chemical_formula_sum 'C14 H15 Au Cl5 N3 O5'
_chemical_formula_weight 679.51
_chemical_name_common '[Au(CH3OCNHCH3)2][C7Cl2NO3].CHCl3'
_chemical_name_systematic
; 
 ? 
;
_space_group_IT_number 11
_symmetry_cell_setting monoclinic
_symmetry_space_group_name_Hall '-P 2yb'
_symmetry_space_group_name_H-M 'P 1 21/m 1'
_atom_sites_solution_hydrogens geom
_atom_sites_solution_primary direct
_atom_sites_solution_secondary difmap
_audit_creation_method SHELXL-97
_cell_angle_alpha 90.00
_cell_angle_beta 91.221(3)
_cell_angle_gamma 90.00
_cell_formula_units_Z 2
_cell_length_a 10.5702(8)
_cell_length_b 6.6361(5)
_cell_length_c 14.9708(11)
_cell_measurement_reflns_used 5358
_cell_measurement_temperature 89(2)
_cell_measurement_theta_max 31.4
_cell_measurement_theta_min 3.3
_cell_volume 1049.89(14)
_computing_cell_refinement 'Bruker SAINT'
_computing_data_collection 'Bruker SMART'
_computing_data_reduction 'Bruker SAINT'
_computing_molecular_graphics 'SHELXTL 5.03, XP (Sheldrick, 1994)'
_computing_publication_material 'SHELXL-97 (Sheldrick, 1997)'
_computing_structure_refinement 'SHELXL-97 (Sheldrick, 1997)'
_computing_structure_solution 'SHELXS-97 (Sheldrick, 1990)'
_diffrn_ambient_temperature 89(2)
_diffrn_measured_fraction_theta_full 0.958
_diffrn_measured_fraction_theta_max 0.958
_diffrn_measurement_device_type 'Bruker SMART 1000'
_diffrn_measurement_method \w
_diffrn_radiation_monochromator graphite
_diffrn_radiation_source 'normal-focus sealed tube'
_diffrn_radiation_type MoK\a
_diffrn_radiation_wavelength 0.71073
_diffrn_reflns_av_R_equivalents 0.0218
_diffrn_reflns_av_sigmaI/netI 0.0264
_diffrn_reflns_limit_h_max 15
_diffrn_reflns_limit_h_min -15
_diffrn_reflns_limit_k_max 9
_diffrn_reflns_limit_k_min -9
_diffrn_reflns_limit_l_max 21
_diffrn_reflns_limit_l_min -21
_diffrn_reflns_number 14465
_diffrn_reflns_theta_full 31.47
_diffrn_reflns_theta_max 31.47
_diffrn_reflns_theta_min 1.93
_diffrn_standards_decay_% <0.1
_diffrn_standards_number '50 frames remeasured'
_exptl_absorpt_coefficient_mu 7.674
_exptl_absorpt_correction_T_max 0.6560
_exptl_absorpt_correction_T_min 0.2067
_exptl_absorpt_correction_type empirical
_exptl_absorpt_process_details 'sadabs 2.0'
_exptl_crystal_colour red
_exptl_crystal_density_diffrn 2.149
_exptl_crystal_density_method 'not measured'
_exptl_crystal_description plate
_exptl_crystal_F_000 648
_exptl_crystal_size_max 0.30
_exptl_crystal_size_mid 0.16
_exptl_crystal_size_min 0.06
_refine_diff_density_max 1.396
_refine_diff_density_min -0.903
_refine_diff_density_rms 0.114
_refine_ls_extinction_coef '0 0 1 omitted'
_refine_ls_extinction_method none
_refine_ls_goodness_of_fit_ref 1.059
_refine_ls_hydrogen_treatment mixed
_refine_ls_matrix_type full
_refine_ls_number_parameters 180
_refine_ls_number_reflns 3596
_refine_ls_number_restraints 0
_refine_ls_restrained_S_all 1.059
_refine_ls_R_factor_all 0.0196
_refine_ls_R_factor_gt 0.0180
_refine_ls_shift/su_max 0.003
_refine_ls_shift/su_mean 0.000
_refine_ls_structure_factor_coef Fsqd
_refine_ls_weighting_details 'calc w=1/[\s^2^(Fo^2^)+(0.0231P)^2^+0.3909P] where P=(Fo^2^+2Fc^2^)/3'
_refine_ls_weighting_scheme calc
_refine_ls_wR_factor_gt 0.0440
_refine_ls_wR_factor_ref 0.0446
_reflns_number_gt 3410
_reflns_number_total 3596
_reflns_threshold_expression >2sigma(I)
_cod_data_source_file b005684g.txt
_cod_data_source_block mn1056
_cod_original_sg_symbol_H-M 'P 2~1~/m'
_cod_database_code 7010070

loop_
_symmetry_equiv_pos_as_xyz
'x, y, z'
'-x, y+1/2, -z'
'-x, -y, -z'
'x, -y-1/2, z'

loop_
_atom_site_label
_atom_site_type_symbol
_atom_site_fract_x
_atom_site_fract_y
_atom_site_fract_z
_atom_site_U_iso_or_equiv
_atom_site_adp_type
_atom_site_occupancy
_atom_site_symmetry_multiplicity
_atom_site_calc_flag
_atom_site_refinement_flags
_atom_site_disorder_assembly
_atom_site_disorder_group
Au1 Au 0.129698(8) 0.2500 0.727410(7) 0.01491(4) Uani 1 2 d S . .
O1 O 0.41564(19) 0.2500 0.73031(14) 0.0206(4) Uani 1 2 d S . .
O2 O -0.09438(19) 0.2500 0.84859(14) 0.0220(4) Uani 1 2 d S . .
N1 N 0.3305(2) 0.2500 0.59570(17) 0.0185(4) Uani 1 2 d S . .
H1 H 0.2649 0.2500 0.5585 0.022 Uiso 1 2 calc SR . .
N2 N -0.1450(2) 0.2500 0.70616(18) 0.0229(5) Uani 1 2 d S . .
H2 H -0.1241 0.2500 0.6496 0.028 Uiso 1 2 calc SR . .
C1 C 0.3091(2) 0.2500 0.6810(2) 0.0171(5) Uani 1 2 d S . .
C2 C 0.4576(3) 0.2500 0.5579(2) 0.0237(6) Uani 1 2 d S . .
H2A H 0.4515 0.2500 0.4941 0.035 Uiso 1 2 d S . .
H2B H 0.5028 0.3681 0.5780 0.035 Uiso 1 1 d . . .
C3 C 0.4021(3) 0.2500 0.8259(2) 0.0264(7) Uani 1 2 d S . .
H3A H 0.357(3) 0.143(5) 0.845(2) 0.048(10) Uiso 1 1 d . . .
H3B H 0.486(4) 0.2500 0.853(3) 0.030(11) Uiso 1 2 d S . .
C4 C -0.0531(3) 0.2500 0.76555(19) 0.0169(5) Uani 1 2 d S . .
C5 C -0.2806(3) 0.2500 0.7259(2) 0.0342(8) Uani 1 2 d S . .
H5A H -0.3285 0.2500 0.6715 0.051 Uiso 1 2 d S . .
H5B H -0.2995 0.1319 0.7603 0.051 Uiso 1 1 d . . .
C6 C 0.0009(3) 0.2500 0.9187(2) 0.0362(9) Uani 1 2 d S . .
H6A H 0.051(3) 0.362(6) 0.920(2) 0.051(10) Uiso 1 1 d . . .
H6B H -0.039(5) 0.2500 0.972(4) 0.055(16) Uiso 1 2 d S . .
Cl1 Cl -0.20433(6) 0.2500 0.17612(5) 0.02200(13) Uani 1 2 d S . .
Cl2 Cl -0.36063(6) 0.2500 0.35469(5) 0.01950(12) Uani 1 2 d S . .
O3 O -0.1924(2) 0.2500 0.51249(15) 0.0318(6) Uani 1 2 d S . .
O4 O 0.0639(2) 0.2500 0.20666(15) 0.0227(4) Uani 1 2 d S . .
O5 O 0.0654(2) 0.2500 0.52213(16) 0.0334(6) Uani 1 2 d S . .
N3 N 0.3187(3) 0.2500 0.3638(2) 0.0442(9) Uani 1 2 d S . .
C7 C -0.1322(2) 0.2500 0.27941(18) 0.0160(5) Uani 1 2 d S . .
C8 C -0.1982(2) 0.2500 0.35474(19) 0.0165(5) Uani 1 2 d S . .
C9 C -0.1328(3) 0.2500 0.4440(2) 0.0205(5) Uani 1 2 d S . .
C10 C 0.0130(3) 0.2500 0.4469(2) 0.0227(6) Uani 1 2 d S . .
C11 C 0.0746(3) 0.2500 0.3644(2) 0.0213(6) Uani 1 2 d S . .
C12 C 0.0106(2) 0.2500 0.27918(19) 0.0171(5) Uani 1 2 d S . .
C13 C 0.2098(3) 0.2500 0.3640(2) 0.0301(7) Uani 1 2 d S . .
Cl3 Cl 0.30167(8) 0.03117(14) 0.03207(5) 0.0515(2) Uani 1 1 d . . .
Cl4 Cl 0.45873(8) 0.2500 0.15858(6) 0.0392(2) Uani 1 2 d S . .
C14 C 0.3146(3) 0.2500 0.0990(2) 0.0400(10) Uani 1 2 d S . .
H14A H 0.2442 0.2500 0.1426 0.048 Uiso 1 2 calc SR . .

loop_
_atom_site_aniso_label
_atom_site_aniso_U_11
_atom_site_aniso_U_22
_atom_site_aniso_U_33
_atom_site_aniso_U_23
_atom_site_aniso_U_13
_atom_site_aniso_U_12
Au1 0.01245(5) 0.01653(5) 0.01584(5) 0.000 0.00256(3) 0.000
O1 0.0144(8) 0.0304(11) 0.0171(9) 0.000 -0.0005(7) 0.000
O2 0.0160(9) 0.0342(12) 0.0158(10) 0.000 0.0028(7) 0.000
N1 0.0135(10) 0.0235(12) 0.0184(11) 0.000 0.0023(8) 0.000
N2 0.0164(10) 0.0357(15) 0.0168(11) 0.000 0.0017(9) 0.000
C1 0.0144(11) 0.0163(12) 0.0207(13) 0.000 0.0013(9) 0.000
C2 0.0153(11) 0.0363(17) 0.0196(13) 0.000 0.0056(10) 0.000
C3 0.0185(13) 0.045(2) 0.0156(13) 0.000 0.0030(10) 0.000
C4 0.0159(11) 0.0169(12) 0.0181(13) 0.000 0.0027(9) 0.000
C5 0.0141(12) 0.064(3) 0.0248(16) 0.000 0.0006(11) 0.000
C6 0.0226(15) 0.069(3) 0.0173(15) 0.000 -0.0012(12) 0.000
Cl1 0.0193(3) 0.0313(4) 0.0153(3) 0.000 -0.0007(2) 0.000
Cl2 0.0143(3) 0.0228(3) 0.0216(3) 0.000 0.0035(2) 0.000
O3 0.0264(11) 0.0550(17) 0.0140(10) 0.000 0.0041(8) 0.000
O4 0.0186(9) 0.0313(12) 0.0182(10) 0.000 0.0042(7) 0.000
O5 0.0242(11) 0.0602(18) 0.0156(10) 0.000 -0.0017(8) 0.000
N3 0.0202(13) 0.086(3) 0.0267(15) 0.000 -0.0007(11) 0.000
C7 0.0146(11) 0.0170(12) 0.0164(12) 0.000 -0.0002(9) 0.000
C8 0.0143(11) 0.0168(12) 0.0184(12) 0.000 0.0019(9) 0.000
C9 0.0188(12) 0.0252(14) 0.0176(13) 0.000 0.0015(10) 0.000
C10 0.0189(12) 0.0310(15) 0.0182(13) 0.000 -0.0001(10) 0.000
C11 0.0163(12) 0.0309(15) 0.0166(13) 0.000 0.0016(9) 0.000
C12 0.0157(11) 0.0179(12) 0.0178(12) 0.000 0.0020(9) 0.000
C13 0.0208(13) 0.049(2) 0.0206(15) 0.000 0.0000(11) 0.000
Cl3 0.0564(4) 0.0694(5) 0.0284(3) 0.0112(3) -0.0081(3) -0.0339(4)
Cl4 0.0262(4) 0.0601(6) 0.0309(4) 0.000 -0.0098(3) 0.000
C14 0.0175(13) 0.084(3) 0.0182(15) 0.000 0.0036(11) 0.000

loop_
_atom_type_symbol
_atom_type_description
_atom_type_scat_dispersion_real
_atom_type_scat_dispersion_imag
_atom_type_scat_source
C C 0.0033 0.0016 'International Tables Vol C Tables 4.2.6.8 and 6.1.1.4'
H H 0.0000 0.0000 'International Tables Vol C Tables 4.2.6.8 and 6.1.1.4'
Au Au -2.0133 8.8022 'International Tables Vol C Tables 4.2.6.8 and 6.1.1.4'
Cl Cl 0.1484 0.1585 'International Tables Vol C Tables 4.2.6.8 and 6.1.1.4'
N N 0.0061 0.0033 'International Tables Vol C Tables 4.2.6.8 and 6.1.1.4'
O O 0.0106 0.0060 'International Tables Vol C Tables 4.2.6.8 and 6.1.1.4'

loop_
_geom_angle_atom_site_label_1
_geom_angle_atom_site_label_2
_geom_angle_atom_site_label_3
_geom_angle
_geom_angle_site_symmetry_1
_geom_angle_site_symmetry_3
_geom_angle_publ_flag
C4 Au1 C1 176.40(11) . . ?
C1 O1 C3 116.7(2) . . ?
C4 O2 C6 116.4(2) . . ?
C1 N1 C2 123.9(2) . . ?
C4 N2 C5 125.4(3) . . ?
N1 C1 O1 112.4(2) . . ?
N1 C1 Au1 121.2(2) . . ?
O1 C1 Au1 126.5(2) . . ?
N2 C4 O2 112.6(2) . . ?
N2 C4 Au1 120.6(2) . . ?
O2 C4 Au1 126.8(2) . . ?
C8 C7 C12 122.8(2) . . ?
C8 C7 Cl1 122.1(2) . . ?
C12 C7 Cl1 115.1(2) . . ?
C7 C8 C9 121.0(2) . . ?
C7 C8 Cl2 122.6(2) . . ?
C9 C8 Cl2 116.4(2) . . ?
O3 C9 C8 121.2(3) . . ?
O3 C9 C10 120.8(3) . . ?
C8 C9 C10 118.0(2) . . ?
O5 C10 C11 126.0(3) . . ?
O5 C10 C9 116.9(3) . . ?
C11 C10 C9 117.1(3) . . ?
C10 C11 C13 119.0(3) . . ?
C10 C11 C12 124.2(3) . . ?
C13 C11 C12 116.7(3) . . ?
O4 C12 C11 124.6(3) . . ?
O4 C12 C7 118.5(2) . . ?
C11 C12 C7 116.9(2) . . ?
N3 C13 C11 179.8(4) . . ?
Cl4 C14 Cl3 110.20(13) . 4_565 ?
Cl4 C14 Cl3 110.20(13) . . ?
Cl3 C14 Cl3 110.41(19) 4_565 . ?

loop_
_geom_bond_atom_site_label_1
_geom_bond_atom_site_label_2
_geom_bond_distance
_geom_bond_site_symmetry_2
_geom_bond_publ_flag
Au1 C4 2.027(3) . ?
Au1 C1 2.033(3) . ?
O1 C1 1.333(3) . ?
O1 C3 1.441(4) . ?
O2 C4 1.326(3) . ?
O2 C6 1.439(4) . ?
N1 C1 1.302(4) . ?
N1 C2 1.469(4) . ?
N2 C4 1.302(4) . ?
N2 C5 1.470(4) . ?
Cl1 C7 1.709(3) . ?
Cl2 C8 1.717(3) . ?
O3 C9 1.215(4) . ?
O4 C12 1.234(3) . ?
O5 C10 1.244(4) . ?
N3 C13 1.151(4) . ?
C7 C8 1.339(4) . ?
C7 C12 1.509(4) . ?
C8 C9 1.491(4) . ?
C9 C10 1.541(4) . ?
C10 C11 1.409(4) . ?
C11 C13 1.429(4) . ?
C11 C12 1.432(4) . ?
Cl3 C14 1.768(2) . ?
Cl4 C14 1.748(3) . ?
C14 Cl3 1.768(2) 4_565 ?

loop_
_geom_hbond_atom_site_label_D
_geom_hbond_atom_site_label_H
_geom_hbond_atom_site_label_A
_geom_hbond_distance_DH
_geom_hbond_distance_HA
_geom_hbond_distance_DA
_geom_hbond_angle_DHA
_geom_hbond_site_symmetry_A
N2 H2 O3 0.88 2.16 2.932(3) 146.0 .
N2 H2 O5 0.88 2.80 3.577(4) 148.7 .
N1 H1 O5 0.88 2.17 2.988(3) 155.3 .
C14 H14A O4 1.00 2.15 3.131(4) 165.8 .
